data_7122013
loop_
_publ_author_name
'Ellwanger, Mathias A.'
'von Randow, Clara'
'Steinhauer, Simon'
'Zhou, Yunfei'
'Wiesner, Anja'
'Beckers, Helmut'
'Braun, Thomas'
'Riedel, Sebastian'

_publ_section_title
;
 Tuning the Lewis acidity of difluorido gold(iii) complexes: the synthesis
 of [AuClF<sub>2</sub>(SIMes)] and
 [AuF<sub>2</sub>(OTeF<sub>5</sub>)(SIMes)].
;
_journal_issue 67
_journal_name_full 'Chemical communications (Cambridge, England)'
_journal_page_first 9301
_journal_page_last 9304
_journal_paper_doi 10.1039/c8cc05233f
_journal_volume 54
_journal_year 2018
_chemical_formula_moiety 'C21 H26 Au F7 N2 O Te, 0.38(F5 O Te), 0.38(C6 H4 F2)'
_chemical_formula_sum 'C23.25 H27.5 Au F9.62 N2 O1.38 Te1.38'
_chemical_formula_weight 912.26
_chemical_name_systematic
'Difluorido(pentafluoro-ortotellurato)-(1,3-bis(2,4,6-trimethylphenyl)-4,5-dihydroimidazol-2-ylidene)gold(III) dilfuorobenzene pentafluoroorthoteluric acid addukt'
_chemical_properties_physical Air-sensitive,Moisture-sensitive
_space_group_crystal_system monoclinic
_space_group_IT_number 15
_space_group_name_Hall '-C 2yc'
_space_group_name_H-M_alt 'C 1 2/c 1'
_symmetry_space_group_name_Hall '-C 2yc'
_symmetry_space_group_name_H-M 'C 1 2/c 1'
_atom_sites_solution_hydrogens geom
_atom_sites_solution_primary dual
_audit_creation_date 2018-06-19
_audit_creation_method
;

Olex2 1.2
(compiled 2018.05.29 svn.r3508 for OlexSys, GUI svn.r5506)
;
_audit_update_record
;
2018-06-19 deposited with the CCDC.
2018-07-23 downloaded from the CCDC.
;
_cell_angle_alpha 90
_cell_angle_beta 130.894(2)
_cell_angle_gamma 90
_cell_formula_units_Z 16
_cell_length_a 45.692(3)
_cell_length_b 10.1726(6)
_cell_length_c 33.134(2)
_cell_measurement_reflns_used 9366
_cell_measurement_temperature 100
_cell_measurement_theta_max 30.569
_cell_measurement_theta_min 2.376
_cell_volume 11641.9(13)
_computing_cell_refinement 'SAINT V8.38A (?, 2016)'
_computing_data_reduction 'SAINT V8.38A (?, 2016)'
_computing_molecular_graphics 'Olex2 (Dolomanov et al., 2009)'
_computing_publication_material 'Olex2 (Dolomanov et al., 2009)'
_computing_structure_refinement 'XL (Sheldrick, 2008)'
_computing_structure_solution 'XT (Sheldrick, 2015)'
_diffrn_ambient_temperature 100.0
_diffrn_detector 'CMOS area detector'
_diffrn_detector_area_resol_mean 10.42
_diffrn_detector_type 'PHOTON 100'
_diffrn_measured_fraction_theta_full 0.999
_diffrn_measured_fraction_theta_max 0.998
_diffrn_measurement_device 'Bruker D8 Venture Duo'
_diffrn_measurement_device_type 'Bruker D8-Venture Duo'
_diffrn_measurement_method '\f and \w scans''
_diffrn_radiation_monochromator 'W/C multilayer mirrors'
_diffrn_radiation_probe x-ray
_diffrn_radiation_type MoK\a
_diffrn_radiation_wavelength 0.71073
_diffrn_reflns_av_R_equivalents 0.0470
_diffrn_reflns_av_unetI/netI 0.0178
_diffrn_reflns_Laue_measured_fraction_full 0.999
_diffrn_reflns_Laue_measured_fraction_max 0.998
_diffrn_reflns_limit_h_max 65
_diffrn_reflns_limit_h_min -65
_diffrn_reflns_limit_k_max 14
_diffrn_reflns_limit_k_min -14
_diffrn_reflns_limit_l_max 47
_diffrn_reflns_limit_l_min -47
_diffrn_reflns_number 271977
_diffrn_reflns_point_group_measured_fraction_full 0.999
_diffrn_reflns_point_group_measured_fraction_max 0.998
_diffrn_reflns_theta_full 25.242
_diffrn_reflns_theta_max 30.601
_diffrn_reflns_theta_min 2.359
_diffrn_source 'micro-focus sealed tube'
_diffrn_source_target Mo
_diffrn_source_type 'Incoatec I\mS 1.0'
_diffrn_standards_number 0
_exptl_absorpt_coefficient_mu 6.488
_exptl_absorpt_correction_T_max 0.2125
_exptl_absorpt_correction_T_min 0.1398
_exptl_absorpt_correction_type multi-scan
_exptl_absorpt_process_details
'SADABS-2016/2 (Bruker,2016/2) was used for absorption correction. wR2(int) was 0.1196 before and 0.0627 after correction. The Ratio of minimum to maximum transmission is 0.6579. The \l/2 correction factor is Not present.'
_exptl_crystal_colour 'clear yellow'
_exptl_crystal_colour_lustre clear
_exptl_crystal_colour_primary yellow
_exptl_crystal_density_diffrn 2.082
_exptl_crystal_description block
_exptl_crystal_F_000 6866
_exptl_crystal_recrystallization_method
'The material was recrystallised from ortho-difluorobenzene by vapour diffusion of n-pentane'
_exptl_crystal_size_max 0.27
_exptl_crystal_size_mid 0.1
_exptl_crystal_size_min 0.08
_refine_diff_density_max 5.387
_refine_diff_density_min -2.153
_refine_diff_density_rms 0.261
_refine_ls_extinction_method none
_refine_ls_goodness_of_fit_ref 1.159
_refine_ls_hydrogen_treatment constr
_refine_ls_matrix_type full
_refine_ls_number_parameters 742
_refine_ls_number_reflns 17899
_refine_ls_number_restraints 0
_refine_ls_restrained_S_all 1.159
_refine_ls_R_factor_all 0.0598
_refine_ls_R_factor_gt 0.0533
_refine_ls_shift/su_max 0.002
_refine_ls_shift/su_mean 0.000
_refine_ls_structure_factor_coef Fsqd
_refine_ls_weighting_details 'w=1/[\s^2^(Fo^2^)+(0.0684P)^2^+136.4925P] where P=(Fo^2^+2Fc^2^)/3'
_refine_ls_weighting_scheme calc
_refine_ls_wR_factor_gt 0.1434
_refine_ls_wR_factor_ref 0.1488
_reflns_Friedel_coverage 0.000
_reflns_number_gt 15856
_reflns_number_total 17899
_reflns_threshold_expression 'I > 2\s(I)'
_cod_data_source_file c8cc05233f2.cif
_cod_data_source_block me213_abs2
_cod_depositor_comments 'Adding full bibliography for 7122010--7122013.cif.'
_cod_original_cell_volume 11641.8(12)
_cod_original_formula_sum 'C23.25 H27.50 Au F9.62 N2 O1.38 Te1.38'
_cod_database_code 7122013
_shelx_shelxl_version_number 2016/6
_shelx_space_group_comment
;
The symmetry employed for this shelxl refinement is uniquely defined
by the following loop, which should always be used as a source of
symmetry information in preference to the above space-group names.
They are only intended as comments.
;
_olex2_refinement_description
;
1. Fixed Uiso
 At 1.2 times of:
  All C(H) groups, All C(H,H) groups
 At 1.5 times of:
  All C(H,H,H) groups
2. Others
 Fixed Sof: Te05(0.75) F00U(0.75) F00Y(0.75) F011(0.75) O01J(0.75) F01N(0.75)
 F01Q(0.75) F01R(0.75) F01T(0.75) C01Y(0.75) H3AA(0.75) C022(0.75) H022(0.75)
 C025(0.75) H025(0.75) C026(0.75) C027(0.75) C029(0.75) H029(0.75)
3.a Secondary CH2 refined with riding coordinates:
 C019(H01G,H01H), C01L(H0AA,HC), C01O(H1AA,HD), C01P(H01P,H01Q)
3.b Aromatic/amide H refined with riding coordinates:
 C015(H015), C01B(H01I), C01C(H01), C01F(H01J), C01G(H01K), C01K(H01O),
 C01Y(H3AA), C021(H021), C022(H022), C024(H024), C025(H025), C029(H029)
3.c Idealised Me refined as rotating group:
 C00Z(H00A,H00B,H00C), C013(H01A,H01B,H01C), C016(H01D,H01E,H01F), C018(H01X,
 H01Y,H), C01A(H01Z,HA,HB), C01H(H01L,H01M,H01N), C01S(H01R,H01S,H01T),
 C01V(H01U,H01V,H01W), C01X(H2AA,HE,HF), C020(H02D,H02E,H02F), C023(H02A,H02B,
 H02C), C028(H02G,H02H,H02I)
;
_olex2_date_sample_data_collection 2018-06-05
_olex2_diffrn_ambient_temperature_device 'Oxford Cryosystems 700 Cryostream'
_olex2_exptl_crystal_mounting_method 'The crystal was mounted on a MITIGEN holder in oil'
_olex2_submission_original_sample_id ME213
_olex2_submission_special_instructions 'No special instructions were received'

loop_
_space_group_symop_operation_xyz
'x, y, z'
'-x, y, -z+1/2'
'x+1/2, y+1/2, z'
'-x+1/2, y+1/2, -z+1/2'
'-x, -y, -z'
'x, -y, z-1/2'
'-x+1/2, -y+1/2, -z'
'x+1/2, -y+1/2, z-1/2'

loop_
_atom_site_label
_atom_site_type_symbol
_atom_site_fract_x
_atom_site_fract_y
_atom_site_fract_z
_atom_site_U_iso_or_equiv
_atom_site_adp_type
_atom_site_occupancy
_atom_site_site_symmetry_order
_atom_site_calc_flag
_atom_site_refinement_flags_posn
_atom_site_refinement_flags_occupancy
Au01 Au 0.39252(2) 0.02433(2) 0.51808(2) 0.02909(6) Uani 1 1 d . .
Au02 Au 0.38921(2) 0.52407(2) 0.76044(2) 0.03214(7) Uani 1 1 d . .
Te03 Te 0.41950(2) 0.03629(4) 0.64018(2) 0.03294(9) Uani 1 1 d . .
Te04 Te 0.41272(2) 0.49973(4) 0.88077(2) 0.03545(9) Uani 1 1 d . .
Te05 Te 0.29959(2) 0.44256(6) 0.45875(2) 0.04223(13) Uani 0.75 1 d . P
F006 F 0.42275(12) 0.2178(4) 0.64623(16) 0.0410(8) Uani 1 1 d . .
F007 F 0.37582(14) 0.2058(4) 0.49694(18) 0.0472(10) Uani 1 1 d . .
F008 F 0.42236(13) -0.1421(4) 0.64580(17) 0.0452(9) Uani 1 1 d . .
F009 F 0.40914(12) -0.1514(4) 0.53981(16) 0.0448(9) Uani 1 1 d . .
F00A F 0.45924(11) 0.0368(4) 0.63830(16) 0.0406(8) Uani 1 1 d . .
O00B O 0.38138(13) 0.0401(5) 0.56844(18) 0.0376(9) Uani 1 1 d . .
F00C F 0.45765(14) 0.0344(4) 0.71322(16) 0.0505(11) Uani 1 1 d . .
F00D F 0.45431(12) 0.4985(5) 0.88274(18) 0.0474(10) Uani 1 1 d . .
F00E F 0.38502(15) 0.0379(4) 0.65116(19) 0.0484(10) Uani 1 1 d . .
O00F O 0.37632(14) 0.5115(6) 0.8092(2) 0.0440(11) Uani 1 1 d . .
F00G F 0.37641(16) 0.4983(5) 0.8883(2) 0.0537(11) Uani 1 1 d . .
F00H F 0.41793(15) 0.6798(5) 0.89147(19) 0.0558(11) Uani 1 1 d . .
F00I F 0.44921(16) 0.4882(5) 0.95408(19) 0.0569(12) Uani 1 1 d . .
F00J F 0.38474(17) 0.3385(5) 0.7518(2) 0.0667(14) Uani 1 1 d . .
F00K F 0.39346(16) 0.7114(4) 0.7685(2) 0.0602(13) Uani 1 1 d . .
F00L F 0.41287(16) 0.3164(4) 0.8820(2) 0.0595(12) Uani 1 1 d . .
N00M N 0.43602(14) 0.5344(5) 0.7306(2) 0.0306(9) Uani 1 1 d . .
N00N N 0.43534(14) 0.0019(5) 0.4813(2) 0.0307(9) Uani 1 1 d . .
C00O C 0.48852(16) 0.6484(5) 0.8118(2) 0.0289(10) Uani 1 1 d . .
C00P C 0.47088(17) 0.5319(6) 0.7858(2) 0.0294(10) Uani 1 1 d . .
N00Q N 0.37211(15) 0.0105(5) 0.4140(2) 0.0336(10) Uani 1 1 d . .
C00R C 0.47157(17) 0.0083(6) 0.5352(2) 0.0299(10) Uani 1 1 d . .
C00S C 0.48712(16) 0.4077(6) 0.8105(2) 0.0318(11) Uani 1 1 d . .
C00T C 0.48679(16) 0.1317(5) 0.5593(2) 0.0282(10) Uani 1 1 d . .
F00U F 0.2697(2) 0.5739(8) 0.4113(3) 0.071(2) Uani 0.75 1 d . P
C00V C 0.49081(16) -0.1105(6) 0.5615(2) 0.0291(10) Uani 1 1 d . .
C00W C 0.40004(16) 0.5334(6) 0.7120(2) 0.0301(10) Uani 1 1 d . .
N00X N 0.37387(15) 0.5373(5) 0.6591(2) 0.0343(10) Uani 1 1 d . .
F00Y F 0.3322(2) 0.4650(6) 0.4447(3) 0.0586(16) Uani 0.75 1 d . P
C00Z C 0.57704(19) 0.5208(6) 0.9483(3) 0.0374(13) Uani 1 1 d . .
H00A H 0.592186 0.599682 0.955745 0.056 Uiso 1 1 calc GR .
H00B H 0.591832 0.442437 0.954001 0.056 Uiso 1 1 calc GR .
H00C H 0.571458 0.518139 0.972235 0.056 Uiso 1 1 calc GR .
C010 C 0.54081(16) 0.0201(6) 0.6404(2) 0.0312(11) Uani 1 1 d . .
F011 F 0.3251(2) 0.5707(7) 0.5087(3) 0.073(2) Uani 0.75 1 d . P
C012 C 0.30984(19) 0.1166(7) 0.3650(3) 0.0408(13) Uani 1 1 d . .
C013 C 0.47565(18) -0.2403(6) 0.5336(2) 0.0349(12) Uani 1 1 d . .
H01A H 0.448775 -0.250873 0.518216 0.052 Uiso 1 1 calc GR .
H01B H 0.491504 -0.311189 0.559215 0.052 Uiso 1 1 calc GR .
H01C H 0.476757 -0.243884 0.505042 0.052 Uiso 1 1 calc GR .
C014 C 0.31684(18) -0.1173(7) 0.3875(2) 0.0385(13) Uani 1 1 d . .
C015 C 0.52312(16) 0.6448(6) 0.8654(2) 0.0314(11) Uani 1 1 d . .
H015 H 0.535323 0.724670 0.884014 0.038 Uiso 1 1 calc R .
C016 C 0.57794(19) 0.0250(6) 0.6974(3) 0.0392(13) Uani 1 1 d . .
H01D H 0.592355 0.104433 0.703071 0.059 Uiso 1 1 calc GR .
H01E H 0.593562 -0.052796 0.705182 0.059 Uiso 1 1 calc GR .
H01F H 0.572148 0.026444 0.721101 0.059 Uiso 1 1 calc GR .
C017 C 0.40086(16) 0.0113(6) 0.4669(2) 0.0295(10) Uani 1 1 d . .
C018 C 0.47196(18) 0.7790(6) 0.7838(2) 0.0363(12) Uani 1 1 d . .
H01X H 0.471024 0.782805 0.753440 0.054 Uiso 1 1 calc GR .
H01Y H 0.488356 0.850278 0.808802 0.054 Uiso 1 1 calc GR .
H H 0.445729 0.788667 0.771030 0.054 Uiso 1 1 calc GR .
C019 C 0.38836(18) -0.0037(7) 0.3878(2) 0.0367(12) Uani 1 1 d . .
H01G H 0.380048 0.069643 0.362650 0.044 Uiso 1 1 calc R .
H01H H 0.380229 -0.087864 0.368050 0.044 Uiso 1 1 calc R .
C01A C 0.46897(19) 0.2815(6) 0.7800(2) 0.0372(12) Uani 1 1 d . .
H01Z H 0.442229 0.276682 0.765675 0.056 Uiso 1 1 calc GR .
HA H 0.483743 0.206872 0.803991 0.056 Uiso 1 1 calc GR .
HB H 0.469110 0.278703 0.750609 0.056 Uiso 1 1 calc GR .
C01B C 0.52137(16) 0.1347(6) 0.6122(2) 0.0311(11) Uani 1 1 d . .
H01I H 0.531937 0.217235 0.629387 0.037 Uiso 1 1 calc R .
C01C C 0.52172(17) 0.4082(6) 0.8636(2) 0.0307(10) Uani 1 1 d . .
H01 H 0.533234 0.326606 0.881054 0.037 Uiso 1 1 calc R .
C01D C 0.33220(17) 0.0038(6) 0.3887(2) 0.0329(11) Uani 1 1 d . .
C01E C 0.53989(17) 0.5240(6) 0.8917(2) 0.0303(11) Uani 1 1 d . .
C01F C 0.52547(16) -0.1013(6) 0.6147(2) 0.0319(11) Uani 1 1 d . .
H01J H 0.538872 -0.179597 0.633829 0.038 Uiso 1 1 calc R .
C01G C 0.2705(2) 0.1060(8) 0.3398(3) 0.0468(16) Uani 1 1 d . .
H01K H 0.254375 0.181373 0.323038 0.056 Uiso 1 1 calc R .
C01H C 0.46653(19) 0.2560(6) 0.5288(2) 0.0365(12) Uani 1 1 d . .
H01L H 0.462516 0.256057 0.495845 0.055 Uiso 1 1 calc GR .
H01M H 0.482421 0.331898 0.550695 0.055 Uiso 1 1 calc GR .
H01N H 0.441435 0.261272 0.519795 0.055 Uiso 1 1 calc GR .
C01I C 0.2545(2) -0.0110(8) 0.3386(3) 0.0451(15) Uani 1 1 d . .
O01J O 0.3304(3) 0.3159(9) 0.5086(4) 0.075(3) Uani 0.75 1 d . P
C01K C 0.27750(19) -0.1207(8) 0.3624(3) 0.0470(16) Uani 1 1 d . .
H01O H 0.266499 -0.200604 0.361874 0.056 Uiso 1 1 calc R .
C01L C 0.39330(18) 0.5366(6) 0.6371(2) 0.0359(12) Uani 1 1 d . .
H0AA H 0.385986 0.614829 0.614467 0.043 Uiso 1 1 calc R .
HC H 0.386601 0.456430 0.615612 0.043 Uiso 1 1 calc R .
C01M C 0.3127(2) 0.4195(8) 0.6064(3) 0.0482(16) Uani 1 1 d . .
F01N F 0.2465(3) 0.6291(9) 0.2808(3) 0.089(3) Uani 0.75 1 d . P
C01O C 0.43651(18) 0.5389(7) 0.6866(2) 0.0358(12) Uani 1 1 d . .
H1AA H 0.450117 0.461770 0.687448 0.043 Uiso 1 1 calc R .
HD H 0.449031 0.620292 0.687988 0.043 Uiso 1 1 calc R .
C01P C 0.43211(18) -0.0008(7) 0.4340(2) 0.0370(12) Uani 1 1 d . .
H01P H 0.444668 -0.080012 0.433904 0.044 Uiso 1 1 calc R .
H01Q H 0.443864 0.078543 0.432329 0.044 Uiso 1 1 calc R .
F01Q F 0.2716(2) 0.3280(8) 0.4049(3) 0.080(2) Uani 0.75 1 d . P
F01R F 0.2031(2) 0.6510(8) 0.3091(3) 0.074(2) Uani 0.75 1 d . P
C01S C 0.3265(2) 0.2438(8) 0.3648(3) 0.0525(18) Uani 1 1 d . .
H01R H 0.349663 0.266030 0.401330 0.079 Uiso 1 1 calc GR .
H01S H 0.307218 0.313945 0.350415 0.079 Uiso 1 1 calc GR .
H01T H 0.333346 0.234501 0.342443 0.079 Uiso 1 1 calc GR .
F01T F 0.2651(2) 0.4290(8) 0.4682(3) 0.0697(19) Uani 0.75 1 d . P
C01U C 0.33269(17) 0.5373(7) 0.6263(3) 0.0378(13) Uani 1 1 d . .
C01V C 0.3410(2) -0.2407(7) 0.4114(3) 0.0498(16) Uani 1 1 d . .
H01U H 0.361420 -0.236944 0.409379 0.075 Uiso 1 1 calc GR .
H01V H 0.324479 -0.317401 0.391513 0.075 Uiso 1 1 calc GR .
H01W H 0.352710 -0.248041 0.448832 0.075 Uiso 1 1 calc GR .
C01W C 0.3142(2) 0.6595(8) 0.6112(3) 0.0473(15) Uani 1 1 d . .
C01X C 0.3327(3) 0.2887(9) 0.6204(4) 0.060(2) Uani 1 1 d . .
H2AA H 0.343968 0.281132 0.603617 0.089 Uiso 1 1 calc GR .
HE H 0.313835 0.217893 0.607546 0.089 Uiso 1 1 calc GR .
HF H 0.353201 0.281929 0.659283 0.089 Uiso 1 1 calc GR .
C01Y C 0.1752(2) 0.3251(10) 0.2477(4) 0.048(2) Uani 0.75 1 d . P
H3AA H 0.158554 0.254360 0.239788 0.058 Uiso 0.75 1 calc R P
C01Z C 0.2529(2) 0.5468(10) 0.5557(4) 0.060(2) Uani 1 1 d . .
C020 C 0.3370(2) 0.7869(8) 0.6330(4) 0.059(2) Uani 1 1 d . .
H02D H 0.351973 0.791206 0.671638 0.088 Uiso 1 1 calc GR .
H02E H 0.319168 0.861637 0.615644 0.088 Uiso 1 1 calc GR .
H02F H 0.354730 0.790145 0.625915 0.088 Uiso 1 1 calc GR .
C021 C 0.2720(2) 0.4272(9) 0.5712(4) 0.057(2) Uani 1 1 d . .
H021 H 0.257277 0.348291 0.557651 0.068 Uiso 1 1 calc R .
C022 C 0.1969(3) 0.3163(10) 0.2327(3) 0.045(2) Uani 0.75 1 d . P
H022 H 0.194990 0.240466 0.214337 0.054 Uiso 0.75 1 calc R P
C023 C 0.2117(2) -0.0177(10) 0.3094(4) 0.062(2) Uani 1 1 d . .
H02A H 0.204179 0.059832 0.318321 0.093 Uiso 1 1 calc GR .
H02B H 0.206318 -0.097318 0.320251 0.093 Uiso 1 1 calc GR .
H02C H 0.196909 -0.020048 0.270844 0.093 Uiso 1 1 calc GR .
C024 C 0.2737(2) 0.6616(9) 0.5759(3) 0.0561(19) Uani 1 1 d . .
H024 H 0.260544 0.743383 0.565687 0.067 Uiso 1 1 calc R .
C025 C 0.2211(3) 0.4158(11) 0.2439(3) 0.047(2) Uani 0.75 1 d . P
H025 H 0.236388 0.409175 0.234019 0.056 Uiso 0.75 1 calc R P
C026 C 0.2015(3) 0.5358(11) 0.2847(5) 0.054(3) Uani 0.75 1 d . P
C027 C 0.2232(3) 0.5270(13) 0.2698(4) 0.056(3) Uani 0.75 1 d . P
C028 C 0.2087(2) 0.5495(13) 0.5171(4) 0.083(3) Uani 1 1 d . .
H02G H 0.198282 0.502572 0.484300 0.125 Uiso 1 1 calc GR .
H02H H 0.199664 0.640859 0.508530 0.125 Uiso 1 1 calc GR .
H02I H 0.199667 0.506806 0.533809 0.125 Uiso 1 1 calc GR .
C029 C 0.1769(3) 0.4321(13) 0.2736(4) 0.052(2) Uani 0.75 1 d . P
H029 H 0.161847 0.436784 0.283901 0.062 Uiso 0.75 1 calc R P

loop_
_atom_site_aniso_label
_atom_site_aniso_U_11
_atom_site_aniso_U_22
_atom_site_aniso_U_33
_atom_site_aniso_U_23
_atom_site_aniso_U_13
_atom_site_aniso_U_12
Au01 0.02688(10) 0.03093(11) 0.02954(10) 0.00020(7) 0.01851(9) 0.00126(7)
Au02 0.02859(11) 0.03756(12) 0.03400(11) -0.00314(8) 0.02213(9) -0.00318(8)
Te03 0.0390(2) 0.03033(18) 0.03295(18) 0.00003(13) 0.02502(17) 0.00074(14)
Te04 0.0446(2) 0.03024(18) 0.0385(2) -0.00044(15) 0.03026(18) -0.00006(15)
Te05 0.0431(3) 0.0368(3) 0.0428(3) -0.0004(2) 0.0265(3) 0.0071(2)
F006 0.055(2) 0.0239(16) 0.048(2) -0.0011(14) 0.0357(19) 0.0001(15)
F007 0.066(3) 0.0266(17) 0.063(3) 0.0067(17) 0.048(2) 0.0117(17)
F008 0.065(3) 0.0239(16) 0.051(2) 0.0013(15) 0.040(2) 0.0023(16)
F009 0.052(2) 0.043(2) 0.043(2) 0.0028(17) 0.0332(19) 0.0054(18)
F00A 0.0308(17) 0.051(2) 0.0376(19) -0.0027(16) 0.0212(16) -0.0021(15)
O00B 0.030(2) 0.049(3) 0.033(2) -0.0002(18) 0.0200(18) 0.0016(18)
F00C 0.060(3) 0.047(2) 0.0310(19) -0.0004(16) 0.024(2) 0.0054(19)
F00D 0.036(2) 0.062(3) 0.042(2) 0.0009(19) 0.0246(18) 0.0007(18)
F00E 0.065(3) 0.048(2) 0.059(3) -0.0008(19) 0.052(2) 0.000(2)
O00F 0.031(2) 0.066(3) 0.035(2) 0.000(2) 0.022(2) -0.002(2)
F00G 0.077(3) 0.050(2) 0.071(3) 0.007(2) 0.064(3) 0.006(2)
F00H 0.076(3) 0.044(2) 0.053(2) -0.0054(19) 0.044(2) -0.006(2)
F00I 0.074(3) 0.053(3) 0.040(2) 0.0032(19) 0.036(2) 0.002(2)
F00J 0.097(4) 0.049(3) 0.100(4) 0.014(3) 0.085(4) 0.012(3)
F00K 0.098(4) 0.031(2) 0.092(4) -0.018(2) 0.080(3) -0.016(2)
F00L 0.079(3) 0.034(2) 0.080(3) 0.000(2) 0.058(3) 0.002(2)
N00M 0.028(2) 0.037(3) 0.028(2) -0.0009(18) 0.0195(19) -0.0022(18)
N00N 0.026(2) 0.038(2) 0.027(2) -0.0020(18) 0.0163(18) -0.0012(18)
C00O 0.029(2) 0.027(2) 0.032(2) -0.001(2) 0.021(2) -0.0022(19)
C00P 0.029(2) 0.032(3) 0.031(2) -0.001(2) 0.021(2) 0.000(2)
N00Q 0.025(2) 0.035(2) 0.038(3) 0.000(2) 0.019(2) 0.0001(18)
C00R 0.027(2) 0.035(3) 0.029(2) -0.001(2) 0.019(2) -0.001(2)
C00S 0.030(3) 0.040(3) 0.031(3) -0.004(2) 0.023(2) -0.006(2)
C00T 0.031(2) 0.024(2) 0.031(2) -0.0013(19) 0.021(2) -0.0013(19)
F00U 0.060(4) 0.075(5) 0.051(4) 0.015(3) 0.025(3) 0.028(4)
C00V 0.030(2) 0.029(2) 0.031(2) 0.001(2) 0.021(2) 0.000(2)
C00W 0.026(2) 0.029(3) 0.033(3) -0.003(2) 0.019(2) -0.0020(19)
N00X 0.033(2) 0.033(2) 0.046(3) -0.005(2) 0.029(2) -0.0028(19)
F00Y 0.066(4) 0.049(3) 0.068(4) 0.017(3) 0.047(4) 0.012(3)
C00Z 0.034(3) 0.037(3) 0.033(3) -0.001(2) 0.019(2) -0.001(2)
C010 0.026(2) 0.036(3) 0.030(3) -0.001(2) 0.018(2) -0.001(2)
F011 0.066(4) 0.062(4) 0.046(3) -0.015(3) 0.017(3) 0.007(3)
C012 0.035(3) 0.041(3) 0.038(3) 0.000(3) 0.020(3) 0.000(3)
C013 0.036(3) 0.027(3) 0.038(3) -0.003(2) 0.022(3) 0.000(2)
C014 0.032(3) 0.042(3) 0.034(3) 0.002(2) 0.019(2) 0.001(2)
C015 0.031(3) 0.033(3) 0.032(3) -0.005(2) 0.022(2) -0.004(2)
C016 0.033(3) 0.036(3) 0.036(3) -0.002(2) 0.017(3) -0.002(2)
C017 0.027(2) 0.031(3) 0.028(2) -0.0007(19) 0.017(2) -0.0005(19)
C018 0.037(3) 0.035(3) 0.035(3) 0.001(2) 0.023(3) 0.000(2)
C019 0.033(3) 0.048(3) 0.029(3) -0.001(2) 0.021(2) 0.000(2)
C01A 0.041(3) 0.034(3) 0.033(3) -0.006(2) 0.023(3) -0.008(2)
C01B 0.032(3) 0.032(3) 0.030(2) -0.004(2) 0.020(2) -0.003(2)
C01C 0.035(3) 0.028(2) 0.033(3) -0.002(2) 0.024(2) -0.002(2)
C01D 0.028(3) 0.037(3) 0.027(2) -0.001(2) 0.016(2) 0.000(2)
C01E 0.028(2) 0.037(3) 0.028(2) 0.000(2) 0.019(2) 0.000(2)
C01F 0.030(2) 0.034(3) 0.033(3) 0.001(2) 0.021(2) 0.000(2)
C01G 0.034(3) 0.055(4) 0.040(3) 0.003(3) 0.019(3) 0.009(3)
C01H 0.041(3) 0.029(3) 0.035(3) 0.000(2) 0.022(3) 0.000(2)
C01I 0.034(3) 0.059(4) 0.042(3) 0.004(3) 0.025(3) 0.001(3)
O01J 0.108(7) 0.065(5) 0.101(7) 0.047(5) 0.090(6) 0.050(5)
C01K 0.034(3) 0.058(4) 0.044(3) 0.000(3) 0.024(3) -0.006(3)
C01L 0.031(3) 0.040(3) 0.030(3) -0.004(2) 0.017(2) 0.001(2)
C01M 0.038(3) 0.054(4) 0.049(4) -0.008(3) 0.027(3) -0.009(3)
F01N 0.102(6) 0.111(7) 0.070(5) -0.039(5) 0.063(5) -0.071(5)
C01O 0.033(3) 0.047(3) 0.030(3) -0.002(2) 0.021(2) 0.000(2)
C01P 0.032(3) 0.051(4) 0.028(3) -0.002(2) 0.020(2) -0.002(2)
F01Q 0.088(5) 0.072(5) 0.091(5) -0.037(4) 0.064(5) -0.027(4)
F01R 0.078(5) 0.076(5) 0.061(4) -0.018(4) 0.042(4) -0.016(4)
C01S 0.046(4) 0.040(4) 0.059(4) 0.008(3) 0.029(4) 0.005(3)
F01T 0.066(4) 0.080(5) 0.083(5) -0.010(4) 0.057(4) 0.004(4)
C01U 0.025(2) 0.046(3) 0.039(3) -0.006(3) 0.019(2) -0.002(2)
C01V 0.045(4) 0.039(3) 0.057(4) 0.005(3) 0.030(3) 0.002(3)
C01W 0.038(3) 0.050(4) 0.046(4) -0.002(3) 0.024(3) 0.001(3)
C01X 0.053(4) 0.048(4) 0.072(5) -0.007(4) 0.038(4) -0.006(4)
C01Y 0.027(4) 0.049(5) 0.043(5) 0.019(4) 0.011(3) -0.004(3)
C01Z 0.033(3) 0.081(6) 0.054(4) -0.016(4) 0.023(3) -0.003(4)
C020 0.051(4) 0.043(4) 0.079(6) -0.003(4) 0.040(4) 0.002(3)
C021 0.039(4) 0.063(5) 0.061(5) -0.014(4) 0.030(4) -0.013(4)
C022 0.037(4) 0.044(5) 0.033(4) 0.015(3) 0.014(3) 0.006(4)
C023 0.038(4) 0.078(6) 0.067(5) 0.017(4) 0.033(4) 0.007(4)
C024 0.040(4) 0.060(5) 0.056(4) 0.003(4) 0.026(3) 0.012(3)
C025 0.036(4) 0.070(6) 0.028(4) 0.010(4) 0.018(3) -0.002(4)
C026 0.051(6) 0.044(5) 0.052(6) -0.008(4) 0.027(5) -0.013(4)
C027 0.050(6) 0.077(8) 0.036(5) -0.007(5) 0.026(4) -0.028(5)
C028 0.033(4) 0.115(10) 0.064(6) -0.017(6) 0.016(4) 0.000(5)
C029 0.034(4) 0.076(7) 0.047(5) 0.003(5) 0.027(4) -0.006(5)

loop_
_atom_type_symbol
_atom_type_description
_atom_type_scat_dispersion_real
_atom_type_scat_dispersion_imag
_atom_type_scat_source
C C 0.0033 0.0016 'International Tables Vol C Tables 4.2.6.8 and 6.1.1.4'
H H 0.0000 0.0000 'International Tables Vol C Tables 4.2.6.8 and 6.1.1.4'
Au Au -2.0133 8.8022 'International Tables Vol C Tables 4.2.6.8 and 6.1.1.4'
F F 0.0171 0.0103 'International Tables Vol C Tables 4.2.6.8 and 6.1.1.4'
N N 0.0061 0.0033 'International Tables Vol C Tables 4.2.6.8 and 6.1.1.4'
O O 0.0106 0.0060 'International Tables Vol C Tables 4.2.6.8 and 6.1.1.4'
Te Te -0.5308 1.6751 'International Tables Vol C Tables 4.2.6.8 and 6.1.1.4'

loop_
_geom_angle_atom_site_label_1
_geom_angle_atom_site_label_2
_geom_angle_atom_site_label_3
_geom_angle
F007 Au01 O00B 88.32(18)
F007 Au01 C017 90.3(2)
F009 Au01 F007 179.05(17)
F009 Au01 O00B 90.92(18)
F009 Au01 C017 90.5(2)
C017 Au01 O00B 177.5(2)
F00J Au02 O00F 90.0(2)
F00J Au02 F00K 179.5(2)
F00J Au02 C00W 89.1(2)
F00K Au02 O00F 90.4(2)
F00K Au02 C00W 90.5(2)
C00W Au02 O00F 178.2(2)
F006 Te03 F00A 89.44(18)
F008 Te03 F006 170.8(2)
F008 Te03 F00A 89.99(19)
F008 Te03 F00C 84.96(19)
F008 Te03 F00E 90.1(2)
O00B Te03 F006 93.5(2)
O00B Te03 F008 95.7(2)
O00B Te03 F00A 94.45(19)
O00B Te03 F00C 178.9(2)
O00B Te03 F00E 92.7(2)
F00C Te03 F006 85.88(19)
F00C Te03 F00A 86.5(2)
F00E Te03 F006 89.32(19)
F00E Te03 F00A 172.8(2)
F00E Te03 F00C 86.3(2)
F00D Te04 F00L 90.2(2)
O00F Te04 F00D 95.0(2)
O00F Te04 F00G 92.5(2)
O00F Te04 F00H 94.5(2)
O00F Te04 F00I 178.9(2)
O00F Te04 F00L 94.7(3)
F00G Te04 F00D 172.5(2)
F00G Te04 F00H 89.8(2)
F00G Te04 F00I 86.5(3)
F00G Te04 F00L 88.9(2)
F00H Te04 F00D 90.0(2)
F00H Te04 F00L 170.8(2)
F00I Te04 F00D 86.1(2)
F00I Te04 F00H 85.3(2)
F00I Te04 F00L 85.4(2)
F00U Te05 F00Y 88.0(3)
F011 Te05 F00U 86.1(4)
F011 Te05 F00Y 90.0(4)
F011 Te05 O01J 91.6(4)
O01J Te05 F00U 177.6(4)
O01J Te05 F00Y 92.5(3)
F01Q Te05 F00U 88.5(4)
F01Q Te05 F00Y 89.8(3)
F01Q Te05 F011 174.6(4)
F01Q Te05 O01J 93.9(5)
F01Q Te05 F01T 89.3(4)
F01T Te05 F00U 87.6(4)
F01T Te05 F00Y 175.5(3)
F01T Te05 F011 90.4(4)
F01T Te05 O01J 92.0(4)
Te03 O00B Au01 122.1(2)
Te04 O00F Au02 123.2(3)
C00P N00M C01O 122.5(5)
C00W N00M C00P 126.5(5)
C00W N00M C01O 111.0(5)
C00R N00N C01P 123.7(5)
C017 N00N C00R 125.2(5)
C017 N00N C01P 110.7(5)
C00P C00O C015 118.8(5)
C00P C00O C018 121.4(5)
C015 C00O C018 119.8(5)
C00O C00P N00M 119.3(5)
C00O C00P C00S 122.3(5)
C00S C00P N00M 118.3(5)
C017 N00Q C019 109.4(5)
C017 N00Q C01D 123.6(5)
C01D N00Q C019 126.3(5)
C00T C00R N00N 119.1(5)
C00T C00R C00V 122.6(5)
C00V C00R N00N 118.3(5)
C00P C00S C01A 121.4(5)
C01C C00S C00P 117.1(5)
C01C C00S C01A 121.4(6)
C00R C00T C01H 120.9(5)
C01B C00T C00R 117.8(5)
C01B C00T C01H 121.3(5)
C00R C00V C013 121.7(5)
C01F C00V C00R 116.9(5)
C01F C00V C013 121.3(5)
N00M C00W Au02 121.3(4)
N00M C00W N00X 112.6(5)
N00X C00W Au02 126.1(4)
C00W N00X C01L 109.9(5)
C00W N00X C01U 127.2(5)
C01U N00X C01L 122.9(5)
H00A C00Z H00B 109.5
H00A C00Z H00C 109.5
H00B C00Z H00C 109.5
C01E C00Z H00A 109.5
C01E C00Z H00B 109.5
C01E C00Z H00C 109.5
C01B C010 C016 121.1(5)
C01B C010 C01F 119.0(5)
C01F C010 C016 119.9(6)
C01D C012 C01G 117.0(7)
C01D C012 C01S 121.8(6)
C01G C012 C01S 121.1(7)
C00V C013 H01A 109.5
C00V C013 H01B 109.5
C00V C013 H01C 109.5
H01A C013 H01B 109.5
H01A C013 H01C 109.5
H01B C013 H01C 109.5
C01D C014 C01V 122.3(6)
C01K C014 C01D 117.5(6)
C01K C014 C01V 120.2(7)
C00O C015 H015 119.6
C00O C015 C01E 120.8(5)
C01E C015 H015 119.6
C010 C016 H01D 109.5
C010 C016 H01E 109.5
C010 C016 H01F 109.5
H01D C016 H01E 109.5
H01D C016 H01F 109.5
H01E C016 H01F 109.5
N00N C017 Au01 123.6(4)
N00N C017 N00Q 112.9(5)
N00Q C017 Au01 123.5(4)
C00O C018 H01X 109.5
C00O C018 H01Y 109.5
C00O C018 H 109.5
H01X C018 H01Y 109.5
H01X C018 H 109.5
H01Y C018 H 109.5
N00Q C019 H01G 111.0
N00Q C019 H01H 111.0
N00Q C019 C01P 104.0(5)
H01G C019 H01H 109.0
C01P C019 H01G 111.0
C01P C019 H01H 111.0
C00S C01A H01Z 109.5
C00S C01A HA 109.5
C00S C01A HB 109.5
H01Z C01A HA 109.5
H01Z C01A HB 109.5
HA C01A HB 109.5
C00T C01B H01I 119.1
C010 C01B C00T 121.7(5)
C010 C01B H01I 119.1
C00S C01C H01 118.9
C01E C01C C00S 122.3(6)
C01E C01C H01 118.9
C012 C01D N00Q 118.5(6)
C012 C01D C014 122.6(6)
C014 C01D N00Q 118.8(6)
C015 C01E C00Z 120.5(5)
C01C C01E C00Z 120.8(5)
C01C C01E C015 118.7(5)
C00V C01F H01J 119.1
C010 C01F C00V 121.8(6)
C010 C01F H01J 119.1
C012 C01G H01K 119.1
C01I C01G C012 121.9(7)
C01I C01G H01K 119.1
C00T C01H H01L 109.5
C00T C01H H01M 109.5
C00T C01H H01N 109.5
H01L C01H H01M 109.5
H01L C01H H01N 109.5
H01M C01H H01N 109.5
C01G C01I C023 119.6(7)
C01K C01I C01G 119.6(6)
C01K C01I C023 120.8(7)
C014 C01K H01O 119.3
C01I C01K C014 121.4(7)
C01I C01K H01O 119.3
N00X C01L H0AA 111.0
N00X C01L HC 111.0
N00X C01L C01O 104.0(5)
H0AA C01L HC 109.0
C01O C01L H0AA 111.0
C01O C01L HC 111.0
C01U C01M C01X 122.7(7)
C01U C01M C021 116.6(8)
C021 C01M C01X 120.7(7)
N00M C01O C01L 102.4(5)
N00M C01O H1AA 111.3
N00M C01O HD 111.3
C01L C01O H1AA 111.3
C01L C01O HD 111.3
H1AA C01O HD 109.2
N00N C01P C019 102.7(5)
N00N C01P H01P 111.2
N00N C01P H01Q 111.2
C019 C01P H01P 111.2
C019 C01P H01Q 111.2
H01P C01P H01Q 109.1
C012 C01S H01R 109.5
C012 C01S H01S 109.5
C012 C01S H01T 109.5
H01R C01S H01S 109.5
H01R C01S H01T 109.5
H01S C01S H01T 109.5
C01M C01U N00X 119.4(6)
C01M C01U C01W 122.9(6)
C01W C01U N00X 117.4(6)
C014 C01V H01U 109.5
C014 C01V H01V 109.5
C014 C01V H01W 109.5
H01U C01V H01V 109.5
H01U C01V H01W 109.5
H01V C01V H01W 109.5
C01U C01W C020 121.4(6)
C024 C01W C01U 118.1(7)
C024 C01W C020 120.4(7)
C01M C01X H2AA 109.5
C01M C01X HE 109.5
C01M C01X HF 109.5
H2AA C01X HE 109.5
H2AA C01X HF 109.5
HE C01X HF 109.5
C022 C01Y H3AA 119.2
C029 C01Y H3AA 119.2
C029 C01Y C022 121.6(9)
C021 C01Z C028 119.6(9)
C024 C01Z C021 119.8(7)
C024 C01Z C028 120.6(9)
C01W C020 H02D 109.5
C01W C020 H02E 109.5
C01W C020 H02F 109.5
H02D C020 H02E 109.5
H02D C020 H02F 109.5
H02E C020 H02F 109.5
C01M C021 H021 119.1
C01Z C021 C01M 121.8(8)
C01Z C021 H021 119.1
C01Y C022 H022 119.9
C025 C022 C01Y 120.2(10)
C025 C022 H022 119.9
C01I C023 H02A 109.5
C01I C023 H02B 109.5
C01I C023 H02C 109.5
H02A C023 H02B 109.5
H02A C023 H02C 109.5
H02B C023 H02C 109.5
C01W C024 H024 119.6
C01Z C024 C01W 120.7(8)
C01Z C024 H024 119.6
C022 C025 H025 120.2
C022 C025 C027 119.6(9)
C027 C025 H025 120.2
F01R C026 C029 120.7(11)
C027 C026 F01R 119.3(10)
C027 C026 C029 120.0(11)
F01N C027 C025 121.2(10)
F01N C027 C026 118.6(11)
C026 C027 C025 120.2(9)
C01Z C028 H02G 109.5
C01Z C028 H02H 109.5
C01Z C028 H02I 109.5
H02G C028 H02H 109.5
H02G C028 H02I 109.5
H02H C028 H02I 109.5
C01Y C029 C026 118.4(10)
C01Y C029 H029 120.8
C026 C029 H029 120.8

loop_
_geom_bond_atom_site_label_1
_geom_bond_atom_site_label_2
_geom_bond_distance
Au01 F007 1.945(4)
Au01 F009 1.890(4)
Au01 O00B 2.045(5)
Au01 C017 1.971(6)
Au02 O00F 2.052(5)
Au02 F00J 1.901(5)
Au02 F00K 1.917(4)
Au02 C00W 1.967(6)
Te03 F006 1.853(4)
Te03 F008 1.820(4)
Te03 F00A 1.857(4)
Te03 O00B 1.807(5)
Te03 F00C 1.836(4)
Te03 F00E 1.835(4)
Te04 F00D 1.859(4)
Te04 O00F 1.801(5)
Te04 F00G 1.833(4)
Te04 F00H 1.852(5)
Te04 F00I 1.841(5)
Te04 F00L 1.865(5)
Te05 F00U 1.820(7)
Te05 F00Y 1.840(7)
Te05 F011 1.810(7)
Te05 O01J 1.824(8)
Te05 F01Q 1.786(7)
Te05 F01T 1.803(7)
N00M C00P 1.439(8)
N00M C00W 1.325(7)
N00M C01O 1.473(8)
N00N C00R 1.437(7)
N00N C017 1.318(7)
N00N C01P 1.475(8)
C00O C00P 1.375(8)
C00O C015 1.406(8)
C00O C018 1.509(8)
C00P C00S 1.422(8)
N00Q C017 1.336(8)
N00Q C019 1.473(8)
N00Q C01D 1.425(8)
C00R C00T 1.403(8)
C00R C00V 1.410(8)
C00S C01A 1.503(8)
C00S C01C 1.397(8)
C00T C01B 1.394(8)
C00T C01H 1.501(8)
C00V C013 1.497(8)
C00V C01F 1.404(8)
C00W N00X 1.326(8)
N00X C01L 1.472(8)
N00X C01U 1.430(8)
C00Z H00A 0.9800
C00Z H00B 0.9800
C00Z H00C 0.9800
C00Z C01E 1.494(8)
C010 C016 1.501(9)
C010 C01B 1.392(8)
C010 C01F 1.399(8)
C012 C01D 1.388(9)
C012 C01G 1.406(9)
C012 C01S 1.503(10)
C013 H01A 0.9800
C013 H01B 0.9800
C013 H01C 0.9800
C014 C01D 1.405(9)
C014 C01K 1.402(9)
C014 C01V 1.509(10)
C015 H015 0.9500
C015 C01E 1.408(8)
C016 H01D 0.9800
C016 H01E 0.9800
C016 H01F 0.9800
C018 H01X 0.9800
C018 H01Y 0.9800
C018 H 0.9800
C019 H01G 0.9900
C019 H01H 0.9900
C019 C01P 1.528(9)
C01A H01Z 0.9800
C01A HA 0.9800
C01A HB 0.9800
C01B H01I 0.9500
C01C H01 0.9500
C01C C01E 1.389(8)
C01F H01J 0.9500
C01G H01K 0.9500
C01G C01I 1.383(11)
C01H H01L 0.9800
C01H H01M 0.9800
C01H H01N 0.9800
C01I C01K 1.372(11)
C01I C023 1.514(10)
C01K H01O 0.9500
C01L H0AA 0.9900
C01L HC 0.9900
C01L C01O 1.533(9)
C01M C01U 1.385(10)
C01M C01X 1.504(12)
C01M C021 1.409(10)
F01N C027 1.354(12)
C01O H1AA 0.9900
C01O HD 0.9900
C01P H01P 0.9900
C01P H01Q 0.9900
F01R C026 1.399(13)
C01S H01R 0.9800
C01S H01S 0.9800
C01S H01T 0.9800
C01U C01W 1.399(10)
C01V H01U 0.9800
C01V H01V 0.9800
C01V H01W 0.9800
C01W C020 1.518(11)
C01W C024 1.397(10)
C01X H2AA 0.9800
C01X HE 0.9800
C01X HF 0.9800
C01Y H3AA 0.9500
C01Y C022 1.374(14)
C01Y C029 1.355(16)
C01Z C021 1.386(13)
C01Z C024 1.374(13)
C01Z C028 1.527(11)
C020 H02D 0.9800
C020 H02E 0.9800
C020 H02F 0.9800
C021 H021 0.9500
C022 H022 0.9500
C022 C025 1.358(13)
C023 H02A 0.9800
C023 H02B 0.9800
C023 H02C 0.9800
C024 H024 0.9500
C025 H025 0.9500
C025 C027 1.385(17)
C026 C027 1.368(17)
C026 C029 1.404(15)
C028 H02G 0.9800
C028 H02H 0.9800
C028 H02I 0.9800
C029 H029 0.9500
